data_4028109
loop_
_publ_author_name
'Weidong Rao'
Sally
'Ming Joo Koh'
'Philip Wai Hong Chan'

_publ_section_title
;
 Gold-Catalyzed Cycloisomerization of 1,7-Enyne Esters to Structurally
 Diverse cis-1,2,3,6-Tetrahydropyridin-4-yl Ketones
;
_journal_name_full 'Journal of Organic Chemistry'
_journal_page_first 3183
_journal_page_last 3195
_journal_paper_doi 10.1021/jo400121j
_journal_volume 78
_journal_year 2013
_chemical_absolute_configuration ad
_chemical_formula_moiety 'C35 H33 N O4 S'
_chemical_formula_sum 'C35 H33 N O4 S'
_chemical_formula_weight 563.68
_chemical_name_systematic
; 
 ? 
;
_space_group_IT_number 1
_symmetry_cell_setting triclinic
_symmetry_space_group_name_Hall 'P 1'
_symmetry_space_group_name_H-M 'P 1'
_atom_sites_solution_hydrogens geom
_atom_sites_solution_primary direct
_atom_sites_solution_secondary difmap
_audit_creation_method SHELXL-97
_cell_angle_alpha 94.1930(10)
_cell_angle_beta 110.2980(10)
_cell_angle_gamma 113.9310(10)
_cell_formula_units_Z 1
_cell_length_a 8.41850(10)
_cell_length_b 10.16360(10)
_cell_length_c 10.21290(10)
_cell_measurement_reflns_used 6368
_cell_measurement_temperature 103(2)
_cell_measurement_theta_max 31.02
_cell_measurement_theta_min 2.73
_cell_volume 725.441(17)
_computing_cell_refinement 'Bruker SAINT'
_computing_data_collection 'Bruker APEX2'
_computing_data_reduction 'Bruker SAINT'
_computing_molecular_graphics 'Bruker SHELXTL'
_computing_publication_material 'Bruker SHELXTL'
_computing_structure_refinement 'SHELXL-97 (Sheldrick, 2008)'
_computing_structure_solution 'SHELXS-97 (Sheldrick, 2008)'
_diffrn_ambient_temperature 103(2)
_diffrn_measured_fraction_theta_full 0.994
_diffrn_measured_fraction_theta_max 0.994
_diffrn_measurement_device_type 'Bruker APEX-II CCD'
_diffrn_measurement_method '\f and \w scans'
_diffrn_radiation_monochromator graphite
_diffrn_radiation_source 'fine-focus sealed tube'
_diffrn_radiation_type MoK\a
_diffrn_radiation_wavelength 0.71073
_diffrn_reflns_av_R_equivalents 0.0200
_diffrn_reflns_av_sigmaI/netI 0.0375
_diffrn_reflns_limit_h_max 12
_diffrn_reflns_limit_h_min -12
_diffrn_reflns_limit_k_max 14
_diffrn_reflns_limit_k_min -14
_diffrn_reflns_limit_l_max 14
_diffrn_reflns_limit_l_min -14
_diffrn_reflns_number 12422
_diffrn_reflns_theta_full 31.02
_diffrn_reflns_theta_max 31.02
_diffrn_reflns_theta_min 2.20
_exptl_absorpt_coefficient_mu 0.152
_exptl_absorpt_correction_T_max 0.9586
_exptl_absorpt_correction_T_min 0.9416
_exptl_absorpt_correction_type multi-scan
_exptl_absorpt_process_details sadabs
_exptl_crystal_colour colourless
_exptl_crystal_density_diffrn 1.290
_exptl_crystal_description block
_exptl_crystal_F_000 298
_exptl_crystal_size_max 0.40
_exptl_crystal_size_mid 0.40
_exptl_crystal_size_min 0.28
_refine_diff_density_max 0.335
_refine_diff_density_min -0.322
_refine_diff_density_rms 0.091
_refine_ls_abs_structure_details 'Flack H D (1983), Acta Cryst. A39, 876-881'
_refine_ls_abs_structure_Flack -0.05(4)
_refine_ls_extinction_method none
_refine_ls_goodness_of_fit_ref 1.055
_refine_ls_hydrogen_treatment constr
_refine_ls_matrix_type full
_refine_ls_number_parameters 372
_refine_ls_number_reflns 8187
_refine_ls_number_restraints 3
_refine_ls_restrained_S_all 1.055
_refine_ls_R_factor_all 0.0385
_refine_ls_R_factor_gt 0.0351
_refine_ls_shift/su_max 0.001
_refine_ls_shift/su_mean 0.000
_refine_ls_structure_factor_coef Fsqd
_refine_ls_weighting_details 'calc w=1/[\s^2^(Fo^2^)+(0.0631P)^2^+0.0074P] where P=(Fo^2^+2Fc^2^)/3'
_refine_ls_weighting_scheme calc
_refine_ls_wR_factor_gt 0.0925
_refine_ls_wR_factor_ref 0.0981
_reflns_number_gt 7697
_reflns_number_total 8187
_reflns_threshold_expression >2sigma(I)
_cod_data_source_file jo400121j_si_004.cif
_cod_data_source_block chan152s
_cod_original_cell_volume 725.441(13)
_cod_database_code 4028109

loop_
_symmetry_equiv_pos_as_xyz
'x, y, z'

loop_
_atom_site_label
_atom_site_type_symbol
_atom_site_fract_x
_atom_site_fract_y
_atom_site_fract_z
_atom_site_U_iso_or_equiv
_atom_site_adp_type
_atom_site_occupancy
_atom_site_symmetry_multiplicity
_atom_site_calc_flag
_atom_site_refinement_flags
C1 C 1.16365(19) 0.30668(15) 0.69222(14) 0.0152(2) Uani 1 1 d .
H1A H 1.2458 0.3907 0.7792 0.018 Uiso 1 1 calc R
H1B H 1.1312 0.2134 0.7246 0.018 Uiso 1 1 calc R
C2 C 0.9805(2) 0.31663(15) 0.61180(14) 0.0148(2) Uani 1 1 d .
H2 H 1.0163 0.4220 0.6062 0.018 Uiso 1 1 calc R
C3 C 0.87860(19) 0.21971(15) 0.45890(13) 0.0147(2) Uani 1 1 d .
C4 C 0.96236(18) 0.16673(14) 0.39437(13) 0.0135(2) Uani 1 1 d .
C5 C 1.16888(18) 0.19797(14) 0.46726(14) 0.0134(2) Uani 1 1 d .
H5 H 1.2308 0.2426 0.4029 0.016 Uiso 1 1 calc R
C6 C 0.8581(2) 0.27794(17) 0.69840(15) 0.0192(3) Uani 1 1 d .
H6A H 0.7308 0.2680 0.6385 0.023 Uiso 1 1 calc R
H6B H 0.8398 0.1804 0.7190 0.023 Uiso 1 1 calc R
C7 C 0.9427(2) 0.3913(2) 0.83870(16) 0.0238(3) Uani 1 1 d .
C8 C 0.8223(3) 0.3654(2) 0.92311(17) 0.0314(4) Uani 1 1 d .
H8A H 0.9050 0.4126 1.0256 0.047 Uiso 1 1 calc R
H8B H 0.7487 0.2583 0.9101 0.047 Uiso 1 1 calc R
H8C H 0.7348 0.4083 0.8886 0.047 Uiso 1 1 calc R
C9 C 0.67165(19) 0.18322(15) 0.37707(14) 0.0154(2) Uani 1 1 d .
C10 C 0.6258(2) 0.27429(16) 0.27623(14) 0.0164(2) Uani 1 1 d .
C11 C 0.4392(2) 0.21787(18) 0.17125(16) 0.0214(3) Uani 1 1 d .
H11 H 0.3443 0.1230 0.1650 0.026 Uiso 1 1 calc R
C12 C 0.3930(2) 0.30071(19) 0.07629(16) 0.0252(3) Uani 1 1 d .
H12 H 0.2672 0.2611 0.0032 0.030 Uiso 1 1 calc R
C13 C 0.5297(2) 0.44109(19) 0.08756(16) 0.0227(3) Uani 1 1 d .
H13 H 0.4975 0.4974 0.0222 0.027 Uiso 1 1 calc R
C14 C 0.7133(2) 0.49910(19) 0.19432(17) 0.0238(3) Uani 1 1 d .
H14 H 0.8058 0.5967 0.2046 0.029 Uiso 1 1 calc R
C15 C 0.7620(2) 0.41377(18) 0.28670(16) 0.0215(3) Uani 1 1 d .
H15 H 0.8893 0.4517 0.3570 0.026 Uiso 1 1 calc R
C16 C 0.86220(19) 0.07274(15) 0.24295(14) 0.0154(2) Uani 1 1 d .
C17 C 0.6937(2) -0.06005(16) 0.19759(15) 0.0187(3) Uani 1 1 d .
H17 H 0.6355 -0.0896 0.2624 0.022 Uiso 1 1 calc R
C18 C 0.6097(2) -0.14969(17) 0.05853(17) 0.0239(3) Uani 1 1 d .
H18 H 0.4945 -0.2395 0.0289 0.029 Uiso 1 1 calc R
C19 C 0.6941(2) -0.10806(19) -0.03705(17) 0.0268(3) Uani 1 1 d .
H19 H 0.6381 -0.1700 -0.1314 0.032 Uiso 1 1 calc R
C20 C 0.8602(3) 0.02420(19) 0.00615(16) 0.0270(3) Uani 1 1 d .
H20 H 0.9177 0.0535 -0.0591 0.032 Uiso 1 1 calc R
C21 C 0.9432(2) 0.11436(17) 0.14481(15) 0.0204(3) Uani 1 1 d .
H21 H 1.0564 0.2054 0.1731 0.025 Uiso 1 1 calc R
C22 C 1.1942(2) 0.05674(16) 0.48280(16) 0.0186(3) Uani 1 1 d .
H22A H 1.1195 -0.0159 0.3876 0.022 Uiso 1 1 calc R
H22B H 1.3303 0.0836 0.5094 0.022 Uiso 1 1 calc R
C23 C 1.1349(2) -0.01853(15) 0.59219(15) 0.0174(2) Uani 1 1 d .
C24 C 0.9434(2) -0.1056(2) 0.56331(19) 0.0295(3) Uani 1 1 d .
H24 H 0.8476 -0.1201 0.4721 0.035 Uiso 1 1 calc R
C25 C 0.8906(3) -0.1716(2) 0.6662(2) 0.0398(5) Uani 1 1 d .
H25 H 0.7593 -0.2269 0.6464 0.048 Uiso 1 1 calc R
C26 C 1.0279(3) -0.1570(2) 0.7968(2) 0.0374(4) Uani 1 1 d .
H26 H 0.9918 -0.2049 0.8656 0.045 Uiso 1 1 calc R
C27 C 1.2184(3) -0.0723(2) 0.82695(19) 0.0326(4) Uani 1 1 d .
H27 H 1.3135 -0.0614 0.9171 0.039 Uiso 1 1 calc R
C28 C 1.2717(2) -0.0026(2) 0.72563(17) 0.0258(3) Uani 1 1 d .
H28 H 1.4031 0.0565 0.7480 0.031 Uiso 1 1 calc R
C29 C 1.37459(19) 0.55359(15) 0.49486(15) 0.0157(2) Uani 1 1 d .
C30 C 1.3829(2) 0.53005(16) 0.36176(16) 0.0186(3) Uani 1 1 d .
H30 H 1.4342 0.4674 0.3411 0.022 Uiso 1 1 calc R
C31 C 1.3150(2) 0.59951(17) 0.25935(15) 0.0197(3) Uani 1 1 d .
H31 H 1.3184 0.5823 0.1679 0.024 Uiso 1 1 calc R
C32 C 1.2423(2) 0.69380(15) 0.28853(15) 0.0175(3) Uani 1 1 d .
C33 C 1.1744(2) 0.76977(17) 0.17659(16) 0.0220(3) Uani 1 1 d .
H33A H 1.2814 0.8646 0.1880 0.033 Uiso 1 1 calc R
H33B H 1.0740 0.7881 0.1887 0.033 Uiso 1 1 calc R
H33C H 1.1235 0.7061 0.0802 0.033 Uiso 1 1 calc R
C34 C 1.2381(2) 0.71686(16) 0.42374(16) 0.0204(3) Uani 1 1 d .
H34 H 1.1901 0.7816 0.4456 0.024 Uiso 1 1 calc R
C35 C 1.3027(2) 0.64717(16) 0.52680(15) 0.0185(3) Uani 1 1 d .
H35 H 1.2978 0.6632 0.6178 0.022 Uiso 1 1 calc R
N1 N 1.27144(16) 0.30986(13) 0.60565(12) 0.0144(2) Uani 1 1 d .
O1 O 1.0983(2) 0.49974(15) 0.88130(14) 0.0331(3) Uani 1 1 d .
O2 O 0.54666(15) 0.08170(12) 0.39475(11) 0.0206(2) Uani 1 1 d .
O3 O 1.57477(14) 0.41695(12) 0.57916(12) 0.0209(2) Uani 1 1 d .
O4 O 1.52945(16) 0.55291(12) 0.76422(11) 0.0217(2) Uani 1 1 d .
S1 S 1.45529(4) 0.46131(3) 0.62215(3) 0.01562(7) Uani 1 1 d .

loop_
_atom_site_aniso_label
_atom_site_aniso_U_11
_atom_site_aniso_U_22
_atom_site_aniso_U_33
_atom_site_aniso_U_23
_atom_site_aniso_U_13
_atom_site_aniso_U_12
C1 0.0175(6) 0.0177(6) 0.0109(5) 0.0037(5) 0.0051(5) 0.0091(5)
C2 0.0190(6) 0.0145(6) 0.0123(5) 0.0032(4) 0.0053(5) 0.0101(5)
C3 0.0153(6) 0.0156(6) 0.0121(5) 0.0032(5) 0.0036(5) 0.0078(5)
C4 0.0160(6) 0.0099(5) 0.0125(5) 0.0027(4) 0.0050(5) 0.0049(5)
C5 0.0143(5) 0.0116(6) 0.0129(5) 0.0019(4) 0.0049(4) 0.0055(5)
C6 0.0207(6) 0.0260(7) 0.0140(6) 0.0029(5) 0.0066(5) 0.0145(6)
C7 0.0312(8) 0.0316(8) 0.0145(6) 0.0033(6) 0.0073(6) 0.0220(7)
C8 0.0375(9) 0.0483(11) 0.0179(7) 0.0058(7) 0.0136(7) 0.0271(9)
C9 0.0169(6) 0.0179(6) 0.0107(5) 0.0006(5) 0.0036(5) 0.0095(5)
C10 0.0172(6) 0.0196(6) 0.0129(6) 0.0031(5) 0.0048(5) 0.0102(5)
C11 0.0193(6) 0.0219(7) 0.0165(6) 0.0022(5) 0.0021(5) 0.0084(6)
C12 0.0231(7) 0.0306(8) 0.0161(6) 0.0040(6) -0.0003(5) 0.0143(6)
C13 0.0282(7) 0.0318(8) 0.0172(6) 0.0116(6) 0.0100(6) 0.0207(7)
C14 0.0242(7) 0.0267(8) 0.0234(7) 0.0123(6) 0.0101(6) 0.0131(6)
C15 0.0178(6) 0.0258(7) 0.0202(7) 0.0093(6) 0.0061(5) 0.0102(6)
C16 0.0174(6) 0.0142(6) 0.0134(6) 0.0019(5) 0.0046(5) 0.0078(5)
C17 0.0181(6) 0.0163(6) 0.0172(6) 0.0022(5) 0.0046(5) 0.0066(5)
C18 0.0222(7) 0.0167(7) 0.0207(7) -0.0026(5) 0.0019(5) 0.0050(6)
C19 0.0314(8) 0.0229(8) 0.0157(7) -0.0037(6) 0.0034(6) 0.0098(7)
C20 0.0325(8) 0.0286(8) 0.0158(7) 0.0023(6) 0.0104(6) 0.0106(7)
C21 0.0230(7) 0.0179(7) 0.0150(6) 0.0015(5) 0.0067(5) 0.0059(6)
C22 0.0213(6) 0.0178(6) 0.0228(6) 0.0060(5) 0.0113(5) 0.0125(5)
C23 0.0202(6) 0.0124(6) 0.0192(6) 0.0037(5) 0.0056(5) 0.0094(5)
C24 0.0215(7) 0.0264(8) 0.0259(8) 0.0130(6) 0.0027(6) 0.0025(6)
C25 0.0311(9) 0.0370(10) 0.0405(10) 0.0219(9) 0.0133(8) 0.0050(8)
C26 0.0477(11) 0.0393(10) 0.0337(9) 0.0235(8) 0.0204(8) 0.0224(9)
C27 0.0374(9) 0.0404(10) 0.0220(8) 0.0113(7) 0.0064(7) 0.0242(8)
C28 0.0225(7) 0.0304(8) 0.0231(7) 0.0047(6) 0.0048(6) 0.0150(6)
C29 0.0160(6) 0.0123(6) 0.0153(6) 0.0039(5) 0.0043(5) 0.0051(5)
C30 0.0210(6) 0.0171(7) 0.0203(6) 0.0058(5) 0.0093(5) 0.0102(5)
C31 0.0227(6) 0.0196(7) 0.0165(6) 0.0060(5) 0.0084(5) 0.0089(6)
C32 0.0175(6) 0.0123(6) 0.0173(6) 0.0050(5) 0.0034(5) 0.0049(5)
C33 0.0255(7) 0.0183(7) 0.0201(7) 0.0083(5) 0.0065(6) 0.0100(6)
C34 0.0267(7) 0.0145(6) 0.0197(6) 0.0036(5) 0.0073(6) 0.0113(6)
C35 0.0242(7) 0.0152(6) 0.0145(6) 0.0024(5) 0.0062(5) 0.0093(5)
N1 0.0141(5) 0.0135(5) 0.0116(5) 0.0013(4) 0.0038(4) 0.0044(4)
O1 0.0365(7) 0.0318(7) 0.0247(6) -0.0053(5) 0.0116(5) 0.0128(6)
O2 0.0196(5) 0.0211(5) 0.0199(5) 0.0062(4) 0.0084(4) 0.0080(4)
O3 0.0156(5) 0.0208(5) 0.0265(5) 0.0091(4) 0.0071(4) 0.0095(4)
O4 0.0216(5) 0.0163(5) 0.0147(5) 0.0009(4) -0.0005(4) 0.0044(4)
S1 0.01382(13) 0.01334(14) 0.01484(14) 0.00350(11) 0.00194(11) 0.00517(11)

loop_
_atom_type_symbol
_atom_type_description
_atom_type_scat_dispersion_real
_atom_type_scat_dispersion_imag
_atom_type_scat_source
C C 0.0033 0.0016 'International Tables Vol C Tables 4.2.6.8 and 6.1.1.4'
H H 0.0000 0.0000 'International Tables Vol C Tables 4.2.6.8 and 6.1.1.4'
N N 0.0061 0.0033 'International Tables Vol C Tables 4.2.6.8 and 6.1.1.4'
O O 0.0106 0.0060 'International Tables Vol C Tables 4.2.6.8 and 6.1.1.4'
S S 0.1246 0.1234 'International Tables Vol C Tables 4.2.6.8 and 6.1.1.4'

loop_
_geom_angle_atom_site_label_1
_geom_angle_atom_site_label_2
_geom_angle_atom_site_label_3
_geom_angle
N1 C1 C2 113.59(10)
N1 C1 H1A 108.8
C2 C1 H1A 108.8
N1 C1 H1B 108.8
C2 C1 H1B 108.8
H1A C1 H1B 107.7
C3 C2 C1 110.16(10)
C3 C2 C6 113.67(12)
C1 C2 C6 109.18(11)
C3 C2 H2 107.9
C1 C2 H2 107.9
C6 C2 H2 107.9
C4 C3 C9 119.40(11)
C4 C3 C2 123.57(11)
C9 C3 C2 117.03(11)
C3 C4 C16 123.44(12)
C3 C4 C5 123.20(11)
C16 C4 C5 113.36(11)
N1 C5 C4 111.91(10)
N1 C5 C22 111.61(11)
C4 C5 C22 113.70(11)
N1 C5 H5 106.3
C4 C5 H5 106.3
C22 C5 H5 106.3
C7 C6 C2 113.87(13)
C7 C6 H6A 108.8
C2 C6 H6A 108.8
C7 C6 H6B 108.8
C2 C6 H6B 108.8
H6A C6 H6B 107.7
O1 C7 C8 121.21(15)
O1 C7 C6 122.46(14)
C8 C7 C6 116.32(15)
C7 C8 H8A 109.5
C7 C8 H8B 109.5
H8A C8 H8B 109.5
C7 C8 H8C 109.5
H8A C8 H8C 109.5
H8B C8 H8C 109.5
O2 C9 C10 121.31(12)
O2 C9 C3 120.06(12)
C10 C9 C3 118.62(12)
C15 C10 C11 119.72(13)
C15 C10 C9 121.45(12)
C11 C10 C9 118.81(13)
C12 C11 C10 119.86(14)
C12 C11 H11 120.1
C10 C11 H11 120.1
C11 C12 C13 120.31(14)
C11 C12 H12 119.8
C13 C12 H12 119.8
C14 C13 C12 119.92(14)
C14 C13 H13 120.0
C12 C13 H13 120.0
C13 C14 C15 119.87(15)
C13 C14 H14 120.1
C15 C14 H14 120.1
C10 C15 C14 120.25(14)
C10 C15 H15 119.9
C14 C15 H15 119.9
C17 C16 C21 118.35(12)
C17 C16 C4 122.06(12)
C21 C16 C4 119.53(12)
C18 C17 C16 120.82(13)
C18 C17 H17 119.6
C16 C17 H17 119.6
C19 C18 C17 120.13(15)
C19 C18 H18 119.9
C17 C18 H18 119.9
C20 C19 C18 119.60(14)
C20 C19 H19 120.2
C18 C19 H19 120.2
C19 C20 C21 120.23(14)
C19 C20 H20 119.9
C21 C20 H20 119.9
C20 C21 C16 120.86(14)
C20 C21 H21 119.6
C16 C21 H21 119.6
C23 C22 C5 115.75(11)
C23 C22 H22A 108.3
C5 C22 H22A 108.3
C23 C22 H22B 108.3
C5 C22 H22B 108.3
H22A C22 H22B 107.4
C28 C23 C24 118.00(14)
C28 C23 C22 120.45(14)
C24 C23 C22 121.55(13)
C25 C24 C23 120.94(16)
C25 C24 H24 119.5
C23 C24 H24 119.5
C26 C25 C24 120.28(18)
C26 C25 H25 119.9
C24 C25 H25 119.9
C25 C26 C27 119.62(17)
C25 C26 H26 120.2
C27 C26 H26 120.2
C26 C27 C28 120.24(16)
C26 C27 H27 119.9
C28 C27 H27 119.9
C23 C28 C27 120.88(16)
C23 C28 H28 119.6
C27 C28 H28 119.6
C35 C29 C30 120.77(13)
C35 C29 S1 120.43(10)
C30 C29 S1 118.79(10)
C31 C30 C29 119.16(13)
C31 C30 H30 120.4
C29 C30 H30 120.4
C30 C31 C32 121.24(13)
C30 C31 H31 119.4
C32 C31 H31 119.4
C31 C32 C34 118.31(12)
C31 C32 C33 119.81(13)
C34 C32 C33 121.87(13)
C32 C33 H33A 109.5
C32 C33 H33B 109.5
H33A C33 H33B 109.5
C32 C33 H33C 109.5
H33A C33 H33C 109.5
H33B C33 H33C 109.5
C35 C34 C32 121.42(13)
C35 C34 H34 119.3
C32 C34 H34 119.3
C34 C35 C29 119.09(13)
C34 C35 H35 120.5
C29 C35 H35 120.5
C1 N1 C5 116.79(10)
C1 N1 S1 121.38(9)
C5 N1 S1 117.15(9)
O3 S1 O4 119.96(7)
O3 S1 N1 106.87(6)
O4 S1 N1 106.91(6)
O3 S1 C29 106.19(6)
O4 S1 C29 108.52(6)
N1 S1 C29 107.89(6)

loop_
_geom_bond_atom_site_label_1
_geom_bond_atom_site_label_2
_geom_bond_distance
C1 N1 1.4641(17)
C1 C2 1.5240(18)
C1 H1A 0.9900
C1 H1B 0.9900
C2 C3 1.5181(18)
C2 C6 1.5338(19)
C2 H2 1.0000
C3 C4 1.3416(17)
C3 C9 1.5138(18)
C4 C16 1.4970(17)
C4 C5 1.5157(18)
C5 N1 1.4690(16)
C5 C22 1.5458(18)
C5 H5 1.0000
C6 C7 1.507(2)
C6 H6A 0.9900
C6 H6B 0.9900
C7 O1 1.218(2)
C7 C8 1.504(2)
C8 H8A 0.9800
C8 H8B 0.9800
C8 H8C 0.9800
C9 O2 1.2177(17)
C9 C10 1.4900(19)
C10 C15 1.382(2)
C10 C11 1.3988(19)
C11 C12 1.387(2)
C11 H11 0.9500
C12 C13 1.387(2)
C12 H12 0.9500
C13 C14 1.387(2)
C13 H13 0.9500
C14 C15 1.396(2)
C14 H14 0.9500
C15 H15 0.9500
C16 C17 1.3958(19)
C16 C21 1.3966(19)
C17 C18 1.392(2)
C17 H17 0.9500
C18 C19 1.391(2)
C18 H18 0.9500
C19 C20 1.385(2)
C19 H19 0.9500
C20 C21 1.392(2)
C20 H20 0.9500
C21 H21 0.9500
C22 C23 1.5116(19)
C22 H22A 0.9900
C22 H22B 0.9900
C23 C28 1.392(2)
C23 C24 1.394(2)
C24 C25 1.392(2)
C24 H24 0.9500
C25 C26 1.378(3)
C25 H25 0.9500
C26 C27 1.380(3)
C26 H26 0.9500
C27 C28 1.395(2)
C27 H27 0.9500
C28 H28 0.9500
C29 C35 1.3915(19)
C29 C30 1.3935(19)
C29 S1 1.7646(14)
C30 C31 1.3925(19)
C30 H30 0.9500
C31 C32 1.394(2)
C31 H31 0.9500
C32 C34 1.398(2)
C32 C33 1.5046(19)
C33 H33A 0.9800
C33 H33B 0.9800
C33 H33C 0.9800
C34 C35 1.3890(19)
C34 H34 0.9500
C35 H35 0.9500
N1 S1 1.6253(12)
O3 S1 1.4328(11)
O4 S1 1.4368(11)
